data_7100588
loop_
_publ_author_name
'A. Carty'
'Todd Graham'
'Konstantin A. Udachin'

_publ_section_title
;
Reactivity Patterns of Thermally Stable, Terminal,
Electrophilic Phosphinidene Complexes Towards Diazoalkanes: Oxidation
at the Phosphorus Centre and Formation of P-bound h1-Phosphaimine,
h1-Phosphaalkene and h3-Diazaphosphaallene Complexes.
;
_journal_name_full 'Chemical Communications'
_journal_paper_doi 10.1039/b512375e
_journal_year 2005
_chemical_formula_sum 'C27 H31 Al Cl6 Fe N3 O2 P'
_chemical_formula_weight 756.05
_space_group_IT_number 14
_symmetry_cell_setting monoclinic
_symmetry_space_group_name_Hall '-P 2ybc'
_symmetry_space_group_name_H-M 'P 1 21/c 1'
_cell_angle_alpha 90.00
_cell_angle_beta 99.5310(10)
_cell_angle_gamma 90.00
_cell_formula_units_Z 4
_cell_length_a 10.3584(8)
_cell_length_b 17.4493(14)
_cell_length_c 18.9477(15)
_cell_measurement_temperature 125(2)
_cell_volume 3377.5(5)
_diffrn_ambient_temperature 125(2)
_exptl_crystal_density_diffrn 1.487
_cod_original_sg_symbol_H-M 'P 21/c'
_cod_database_code 7100588

loop_
_symmetry_equiv_pos_as_xyz
'x, y, z'
'-x, y+1/2, -z+1/2'
'-x, -y, -z'
'x, -y-1/2, z-1/2'

loop_
_atom_site_label
_atom_site_type_symbol
_atom_site_fract_x
_atom_site_fract_y
_atom_site_fract_z
_atom_site_U_iso_or_equiv
_atom_site_adp_type
_atom_site_occupancy
_atom_site_symmetry_multiplicity
_atom_site_calc_flag
_atom_site_refinement_flags
_atom_site_disorder_assembly
_atom_site_disorder_group
Fe1 Fe 0.102450(18) 0.484505(11) 0.334098(10) 0.01737(5) Uani 1 1 d . . .
Cl1 Cl -0.05781(4) 0.29880(3) 0.50285(2) 0.04238(10) Uani 1 1 d . . .
Cl2 Cl 0.27589(4) 0.25739(3) 0.54340(2) 0.03830(10) Uani 1 1 d . . .
Cl3 Cl 0.04676(5) 0.13313(2) 0.59663(2) 0.04161(11) Uani 1 1 d . . .
Cl4 Cl 0.10496(4) 0.30992(2) 0.678745(19) 0.02835(8) Uani 1 1 d . . .
P1 P -0.02848(3) 0.521413(18) 0.238779(17) 0.01537(7) Uani 1 1 d . A .
Al1 Al 0.09302(4) 0.24941(2) 0.57963(2) 0.02257(9) Uani 1 1 d . . .
O1 O -0.09100(11) 0.51474(7) 0.42736(6) 0.0317(2) Uani 1 1 d . . .
O2 O 0.23301(11) 0.63140(6) 0.37083(7) 0.0322(2) Uani 1 1 d . . .
N1 N 0.00971(10) 0.57578(6) 0.17581(6) 0.01608(19) Uani 1 1 d . . .
N2 N -0.17338(11) 0.49240(7) 0.21614(6) 0.0198(2) Uani 1 1 d . . .
N3 N -0.22119(11) 0.44879(7) 0.26845(6) 0.0205(2) Uani 1 1 d . A .
C1 C -0.01907(14) 0.50375(8) 0.38959(7) 0.0232(3) Uani 1 1 d . A .
C2 C 0.18133(13) 0.57521(8) 0.35566(7) 0.0222(3) Uani 1 1 d . A .
C8 C 0.14764(12) 0.60218(8) 0.17982(7) 0.0195(2) Uani 1 1 d . A .
H8 H 0.1997 0.5784 0.2235 0.023 Uiso 1 1 calc R . .
C9 C 0.20595(15) 0.57392(9) 0.11568(8) 0.0286(3) Uani 1 1 d . . .
H9C H 0.1602 0.5983 0.0720 0.034 Uiso 1 1 calc R A .
H9B H 0.1960 0.5182 0.1116 0.034 Uiso 1 1 calc R . .
H9A H 0.2991 0.5872 0.1223 0.034 Uiso 1 1 calc R . .
C10 C 0.15897(15) 0.68871(8) 0.18919(9) 0.0284(3) Uani 1 1 d . . .
H10C H 0.1227 0.7040 0.2317 0.034 Uiso 1 1 calc R A .
H10B H 0.1102 0.7141 0.1468 0.034 Uiso 1 1 calc R . .
H10A H 0.2513 0.7037 0.1951 0.034 Uiso 1 1 calc R . .
C11 C -0.08594(13) 0.60325(8) 0.11227(7) 0.0189(2) Uani 1 1 d . A .
H11 H -0.0361 0.6382 0.0847 0.023 Uiso 1 1 calc R . .
C12 C -0.19499(15) 0.65119(9) 0.13481(8) 0.0262(3) Uani 1 1 d . . .
H12C H -0.2485 0.6189 0.1609 0.031 Uiso 1 1 calc R A .
H12B H -0.2499 0.6725 0.0922 0.031 Uiso 1 1 calc R . .
H12A H -0.1567 0.6931 0.1658 0.031 Uiso 1 1 calc R . .
C13 C -0.13801(14) 0.53880(9) 0.06175(7) 0.0245(3) Uani 1 1 d . . .
H13C H -0.1917 0.5043 0.0857 0.029 Uiso 1 1 calc R A .
H13B H -0.0645 0.5101 0.0482 0.029 Uiso 1 1 calc R . .
H13A H -0.1914 0.5603 0.0188 0.029 Uiso 1 1 calc R . .
C14 C -0.31689(12) 0.40388(7) 0.24242(7) 0.0188(2) Uani 1 1 d . . .
C15 C -0.38118(13) 0.35964(8) 0.29362(8) 0.0213(3) Uani 1 1 d . A .
C16 C -0.48305(14) 0.30911(8) 0.26820(9) 0.0253(3) Uani 1 1 d . . .
H16 H -0.5095 0.3022 0.2182 0.030 Uiso 1 1 calc R A .
C17 C -0.54598(15) 0.26873(9) 0.31639(10) 0.0312(3) Uani 1 1 d . A .
H17 H -0.6151 0.2344 0.2990 0.037 Uiso 1 1 calc R . .
C18 C -0.50831(16) 0.27839(9) 0.38903(10) 0.0325(3) Uani 1 1 d . . .
H18 H -0.5522 0.2513 0.4215 0.039 Uiso 1 1 calc R A .
C19 C -0.40625(16) 0.32769(10) 0.41483(9) 0.0315(3) Uani 1 1 d . A .
H19 H -0.3799 0.3340 0.4650 0.038 Uiso 1 1 calc R . .
C20 C -0.34274(14) 0.36782(9) 0.36745(8) 0.0267(3) Uani 1 1 d . . .
H20 H -0.2724 0.4012 0.3854 0.032 Uiso 1 1 calc R A .
C21 C -0.36424(13) 0.39554(8) 0.16431(7) 0.0208(2) Uani 1 1 d . A .
C22 C -0.29986(16) 0.34774(9) 0.12305(9) 0.0307(3) Uani 1 1 d . . .
H22 H -0.2254 0.3195 0.1448 0.037 Uiso 1 1 calc R A .
C23 C -0.34434(19) 0.34122(11) 0.04985(10) 0.0394(4) Uani 1 1 d . A .
H23 H -0.3000 0.3085 0.0217 0.047 Uiso 1 1 calc R . .
C24 C -0.45177(19) 0.38174(11) 0.01831(9) 0.0385(4) Uani 1 1 d . . .
H24 H -0.4813 0.3773 -0.0317 0.046 Uiso 1 1 calc R A .
C25 C -0.51713(18) 0.42883(11) 0.05885(9) 0.0375(4) Uani 1 1 d . A .
H25 H -0.5918 0.4567 0.0367 0.045 Uiso 1 1 calc R . .
C26 C -0.47403(8) 0.43576(4) 0.13210(4) 0.0289(3) Uani 1 1 d . . .
H26 H -0.5196 0.4680 0.1601 0.035 Uiso 1 1 calc R A .
C3 C 0.10051(8) 0.37469(4) 0.28636(4) 0.0346(4) Uani 0.90 1 d PR A 1
H3 H 0.0379 0.3570 0.2474 0.042 Uiso 0.90 1 calc PR B 1
C4 C 0.09147(8) 0.36769(4) 0.36004(4) 0.0383(4) Uani 0.90 1 d PR A 1
H4 H 0.0217 0.3445 0.3791 0.046 Uiso 0.90 1 calc PR C 1
C5 C 0.20500(8) 0.40152(4) 0.40031(4) 0.0470(6) Uani 0.90 1 d PR A 1
H5 H 0.2245 0.4049 0.4510 0.056 Uiso 0.90 1 calc PR D 1
C6 C 0.28420(8) 0.42943(4) 0.35151(4) 0.0525(7) Uani 0.90 1 d PR A 1
H6 H 0.3660 0.4547 0.3638 0.063 Uiso 0.90 1 calc PR E 1
C7 C 0.21963(8) 0.41285(4) 0.28108(4) 0.0408(5) Uani 0.90 1 d PR A 1
H7 H 0.2507 0.4251 0.2380 0.049 Uiso 0.90 1 calc PR F 1
C3A C 0.09711(8) 0.36947(4) 0.29529(4) 0.0346(4) Uani 0.10 1 d PR A 2
H3A H 0.0200 0.3453 0.2713 0.042 Uiso 0.10 1 calc PR G 2
C4A C 0.13547(8) 0.37555(4) 0.37058(4) 0.0383(4) Uani 0.10 1 d PR A 2
H4A H 0.0886 0.3561 0.4058 0.046 Uiso 0.10 1 calc PR H 2
C5A C 0.25622(8) 0.41577(4) 0.38404(4) 0.0470(6) Uani 0.10 1 d PR A 2
H5A H 0.3043 0.4280 0.4298 0.056 Uiso 0.10 1 calc PR I 2
C6A C 0.29248(8) 0.43455(4) 0.31708(4) 0.0525(7) Uani 0.10 1 d PR A 2
H6A H 0.3691 0.4615 0.3102 0.063 Uiso 0.10 1 calc PR J 2
C7A C 0.19415(8) 0.40593(4) 0.26223(4) 0.0408(5) Uani 0.10 1 d PR A 2
H7A H 0.1934 0.4104 0.2122 0.049 Uiso 0.10 1 calc PR K 2
Cl1S Cl -0.45033(5) 0.55634(3) 0.43190(2) 0.04223(10) Uani 1 1 d . L 12
Cl2S Cl -0.51485(5) 0.58295(3) 0.27772(3) 0.04743(12) Uani 1 1 d . L 12
C1S C -0.38954(16) 0.57823(11) 0.35282(9) 0.0370(4) Uani 1 1 d . L 12
H1S2 H -0.3254 0.5386 0.3445 0.044 Uiso 1 1 calc R L 12
H1S1 H -0.3433 0.6281 0.3587 0.044 Uiso 1 1 calc R L 12

loop_
_atom_site_aniso_label
_atom_site_aniso_U_11
_atom_site_aniso_U_22
_atom_site_aniso_U_33
_atom_site_aniso_U_23
_atom_site_aniso_U_13
_atom_site_aniso_U_12
Fe1 0.01609(9) 0.01882(9) 0.01637(9) 0.00266(6) 0.00027(7) -0.00067(6)
Cl1 0.0399(2) 0.0599(3) 0.02547(19) 0.00656(18) -0.00027(16) 0.00494(19)
Cl2 0.0355(2) 0.0432(2) 0.0410(2) -0.01264(17) 0.02038(17) -0.00564(16)
Cl3 0.0634(3) 0.02424(18) 0.0406(2) -0.00499(15) 0.0188(2) -0.01099(17)
Cl4 0.03548(18) 0.02923(17) 0.02130(16) -0.00695(12) 0.00752(13) 0.00060(14)
P1 0.01402(14) 0.01699(14) 0.01486(14) 0.00211(11) 0.00171(11) -0.00165(11)
Al1 0.0284(2) 0.0226(2) 0.01772(19) -0.00252(15) 0.00672(16) -0.00262(16)
O1 0.0273(5) 0.0469(7) 0.0219(5) -0.0004(5) 0.0065(4) -0.0033(5)
O2 0.0272(5) 0.0296(6) 0.0399(6) -0.0103(5) 0.0054(5) -0.0060(4)
N1 0.0143(5) 0.0182(5) 0.0156(5) 0.0027(4) 0.0021(4) -0.0006(4)
N2 0.0171(5) 0.0242(5) 0.0179(5) 0.0043(4) 0.0022(4) -0.0047(4)
N3 0.0182(5) 0.0242(5) 0.0190(5) 0.0051(4) 0.0029(4) -0.0034(4)
C1 0.0214(6) 0.0289(7) 0.0181(6) 0.0039(5) -0.0008(5) -0.0032(5)
C2 0.0175(6) 0.0275(7) 0.0213(6) -0.0012(5) 0.0022(5) 0.0014(5)
C8 0.0161(5) 0.0220(6) 0.0209(6) 0.0032(5) 0.0043(5) -0.0025(5)
C9 0.0228(7) 0.0365(8) 0.0290(7) 0.0020(6) 0.0113(6) 0.0008(6)
C10 0.0283(7) 0.0232(7) 0.0334(8) 0.0019(6) 0.0040(6) -0.0085(5)
C11 0.0191(6) 0.0218(6) 0.0156(6) 0.0044(4) 0.0021(4) 0.0019(5)
C12 0.0267(7) 0.0274(7) 0.0240(7) 0.0040(5) 0.0030(5) 0.0100(5)
C13 0.0267(7) 0.0294(7) 0.0165(6) -0.0005(5) 0.0005(5) -0.0002(5)
C14 0.0149(5) 0.0196(6) 0.0221(6) 0.0027(5) 0.0035(5) 0.0000(4)
C15 0.0172(6) 0.0195(6) 0.0282(7) 0.0051(5) 0.0067(5) 0.0014(5)
C16 0.0201(6) 0.0227(6) 0.0342(8) 0.0026(5) 0.0077(5) -0.0017(5)
C17 0.0238(7) 0.0235(7) 0.0488(10) 0.0059(6) 0.0135(6) -0.0038(5)
C18 0.0282(7) 0.0283(7) 0.0446(9) 0.0150(7) 0.0162(7) 0.0016(6)
C19 0.0312(8) 0.0350(8) 0.0297(8) 0.0120(6) 0.0095(6) 0.0013(6)
C20 0.0233(7) 0.0292(7) 0.0281(7) 0.0070(6) 0.0059(5) -0.0021(5)
C21 0.0183(6) 0.0213(6) 0.0226(6) -0.0001(5) 0.0029(5) -0.0052(5)
C22 0.0293(7) 0.0304(7) 0.0334(8) -0.0041(6) 0.0078(6) 0.0006(6)
C23 0.0483(10) 0.0392(9) 0.0335(9) -0.0129(7) 0.0148(8) -0.0091(8)
C24 0.0459(10) 0.0442(9) 0.0236(7) -0.0057(7) 0.0007(7) -0.0188(8)
C25 0.0326(8) 0.0459(10) 0.0296(8) 0.0029(7) -0.0072(6) -0.0038(7)
C26 0.0245(7) 0.0336(8) 0.0269(7) -0.0005(6) -0.0007(6) 0.0020(6)
C3 0.0411(9) 0.0240(7) 0.0356(9) -0.0061(6) -0.0031(7) 0.0082(6)
C4 0.0490(12) 0.0188(7) 0.0518(11) 0.0073(7) 0.0219(9) -0.0015(7)
C5 0.0767(16) 0.0282(9) 0.0281(9) 0.0045(7) -0.0148(10) 0.0193(10)
C6 0.0222(8) 0.0249(8) 0.103(2) 0.0012(11) -0.0107(11) 0.0069(7)
C7 0.0479(11) 0.0301(8) 0.0511(12) 0.0149(8) 0.0274(10) 0.0205(8)
C3A 0.0411(9) 0.0240(7) 0.0356(9) -0.0061(6) -0.0031(7) 0.0082(6)
C4A 0.0490(12) 0.0188(7) 0.0518(11) 0.0073(7) 0.0219(9) -0.0015(7)
C5A 0.0767(16) 0.0282(9) 0.0281(9) 0.0045(7) -0.0148(10) 0.0193(10)
C6A 0.0222(8) 0.0249(8) 0.103(2) 0.0012(11) -0.0107(11) 0.0069(7)
C7A 0.0479(11) 0.0301(8) 0.0511(12) 0.0149(8) 0.0274(10) 0.0205(8)
Cl1S 0.0413(2) 0.0535(3) 0.0320(2) -0.00179(18) 0.00644(17) -0.01084(19)
Cl2S 0.0349(2) 0.0710(3) 0.0352(2) 0.0051(2) 0.00237(17) 0.0094(2)
C1S 0.0276(8) 0.0499(10) 0.0337(8) -0.0084(7) 0.0060(6) -0.0097(7)

loop_
_geom_bond_atom_site_label_1
_geom_bond_atom_site_label_2
_geom_bond_distance
_geom_bond_site_symmetry_2
_geom_bond_publ_flag
Fe1 C2 1.7970(14) . ?
Fe1 C1 1.8002(15) . ?
Fe1 C4A 2.0325 . ?
Fe1 C5 2.0876 . ?
Fe1 C6 2.0908 . ?
Fe1 C5A 2.0909 . ?
Fe1 C4 2.1043 . ?
Fe1 C7 2.1094 . ?
Fe1 C3 2.1177 . ?
Fe1 C3A 2.1353 . ?
Fe1 P1 2.1691(4) . ?
Fe1 C6A 2.2246 . ?
Cl1 Al1 2.1324(6) . ?
Cl2 Al1 2.1236(6) . ?
Cl3 Al1 2.1217(6) . ?
Cl4 Al1 2.1400(5) . ?
P1 N2 1.5748(11) . ?
P1 N1 1.6237(11) . ?
O1 C1 1.1316(18) . ?
O2 C2 1.1312(18) . ?
N1 C8 1.4911(16) . ?
N1 C11 1.5053(16) . ?
N2 N3 1.4033(15) . ?
N3 C14 1.2955(17) . ?
C8 C10 1.5225(19) . ?
C8 C9 1.526(2) . ?
C11 C13 1.5170(19) . ?
C11 C12 1.5225(19) . ?
C14 C15 1.4814(18) . ?
C14 C21 1.4871(19) . ?
C15 C20 1.397(2) . ?
C15 C16 1.3980(19) . ?
C16 C17 1.397(2) . ?
C17 C18 1.377(3) . ?
C18 C19 1.388(2) . ?
C19 C20 1.387(2) . ?
C21 C22 1.387(2) . ?
C21 C26 1.3888(15) . ?
C22 C23 1.392(2) . ?
C23 C24 1.369(3) . ?
C24 C25 1.377(3) . ?
C25 C26 1.3912(19) . ?
C3 C7 1.4200 . ?
C3 C4 1.4200 . ?
C4 C5 1.4200 . ?
C5 C6 1.4200 . ?
C6 C7 1.4200 . ?
C3A C4A 1.4200 . ?
C3A C7A 1.4200 . ?
C4A C5A 1.4200 . ?
C5A C6A 1.4200 . ?
C6A C7A 1.4200 . ?
Cl1S C1S 1.7607(18) . ?
Cl2S C1S 1.7620(18) . ?
